data_7104021
loop_
_publ_author_name
'Boldog, Ishtvan'
'Rusanov, Eduard B.'
'Sieler, Joachim'
'Blaurock, Steffen'
'Domasevitch, Konstantin V.'

_publ_section_title
;
 Construction of extended networks with a trimeric pyrazole synthon
;
_journal_coden_ASTM CHCOFS
_journal_issue 6
_journal_name_full
;
 Chemical Communications (Cambridge, United Kingdom)
;
_journal_page_first 740
_journal_page_last 741
_journal_paper_doi 10.1039/b212540d
_journal_year 2003
_chemical_formula_sum 'C31 H46 N12 O'
_chemical_formula_weight 602.80
_chemical_name_common '3,3',5,5'-Tetramethyl-4,4'-Bipyrazole, Methanol solvate'
_chemical_name_systematic
;
3,3',5,5'-Tetramethyl-4,4'-Bipyrazole, Methanol solvate
;
_space_group_IT_number 61
_symmetry_cell_setting orthorhombic
_symmetry_space_group_name_Hall '-P 2ac 2ab'
_symmetry_space_group_name_H-M 'P b c a'
_atom_sites_solution_hydrogens geom
_atom_sites_solution_primary direct
_atom_sites_solution_secondary difmap
_audit_creation_method SHELXL
_cell_angle_alpha 90.00
_cell_angle_beta 90.00
_cell_angle_gamma 90.00
_cell_formula_units_Z 8
_cell_length_a 26.1826(13)
_cell_length_b 9.6386(4)
_cell_length_c 27.420(2)
_cell_measurement_temperature 173(2)
_cell_volume 6919.7(7)
_computing_structure_refinement 'SHELXL-93 (Sheldrick, 1993)'
_computing_structure_solution 'SHELXS-86 (Sheldrick, 1990)'
_diffrn_ambient_temperature 173(2)
_diffrn_measurement_device 'IPDS Stoe'
_diffrn_measurement_method 'phi rotation'
_diffrn_radiation_monochromator graphite
_diffrn_radiation_source 'fine-focus sealed tube'
_diffrn_radiation_type MoK\a
_diffrn_radiation_wavelength 0.71073
_diffrn_reflns_av_R_equivalents 0.1321
_diffrn_reflns_av_sigmaI/netI 0.1588
_diffrn_reflns_limit_h_max 32
_diffrn_reflns_limit_h_min -29
_diffrn_reflns_limit_k_max 11
_diffrn_reflns_limit_k_min -10
_diffrn_reflns_limit_l_max 33
_diffrn_reflns_limit_l_min -33
_diffrn_reflns_number 32494
_diffrn_reflns_theta_max 25.90
_diffrn_reflns_theta_min 2.15
_exptl_absorpt_coefficient_mu 0.075
_exptl_absorpt_correction_type none
_exptl_crystal_colour colorless
_exptl_crystal_density_diffrn 1.157
_exptl_crystal_description prism
_exptl_crystal_F_000 2592
_exptl_crystal_size_max 0.40
_exptl_crystal_size_mid 0.20
_exptl_crystal_size_min 0.20
_refine_diff_density_max 0.268
_refine_diff_density_min -0.263
_refine_diff_density_rms 0.043
_refine_ls_extinction_coef 0.00071(13)
_refine_ls_extinction_expression Fc^*^=kFc[1+0.001xFc^2^\l^3^/sin(2\q)]^-1/4^
_refine_ls_extinction_method SHELXL
_refine_ls_goodness_of_fit_all 0.772
_refine_ls_goodness_of_fit_obs 1.041
_refine_ls_matrix_type full
_refine_ls_number_parameters 403
_refine_ls_number_reflns 5770
_refine_ls_number_restraints 0
_refine_ls_restrained_S_all 0.763
_refine_ls_restrained_S_obs 1.041
_refine_ls_R_factor_all 0.1368
_refine_ls_R_factor_obs 0.0475
_refine_ls_shift/esd_max 0.000
_refine_ls_shift/esd_mean 0.000
_refine_ls_structure_factor_coef Fsqd
_refine_ls_weighting_details 'w=1/[\s^2^(Fo^2^)+(0.0429P)^2^+0.0000P] where P=(Fo^2^+2Fc^2^)/3'
_refine_ls_weighting_scheme calc
_refine_ls_wR_factor_all 0.1148
_refine_ls_wR_factor_obs 0.0956
_reflns_number_observed 2704
_reflns_number_total 6692
_reflns_observed_criterion >2sigma(I)
_cod_data_source_file b212540d.txt
_cod_data_source_block pz
_cod_depositor_comments
;
The following automatic conversions were performed:
'_symmetry_cell_setting' value 'Orthorhombic' changed to 'orthorhombic'
according to '/home/saulius/struct/CIF-dictionaries/cif_core.dic'
dictionary named 'cif_core.dic' version 2.4.1 from 2010-06-29.

Automatic conversion script
Id: cif_fix_enum 1527 2010-12-29 10:47:43Z saulius 

The following automatic conversions were performed:

'_refine_ls_weighting_scheme' value 'calc
w=1/[\s^2^(Fo^2^)+(0.0429P)^2^+0.0000P] where P=(Fo^2^+2Fc^2^)/3' was
changed to 'calc'. New tag '_refine_ls_weighting_details' was
created. The value of the new tag was set to
'w=1/[\s^2^(Fo^2^)+(0.0429P)^2^+0.0000P] where P=(Fo^2^+2Fc^2^)/3'.

Automatic conversion script
Id: cif_fix_values 3143 2015-03-26 13:38:13Z robertas 
;
_cod_original_sg_symbol_H-M Pbca
_cod_database_code 7104021

loop_
_symmetry_equiv_pos_as_xyz
'x, y, z'
'-x+1/2, -y, z+1/2'
'x+1/2, -y+1/2, -z'
'-x, y+1/2, -z+1/2'
'-x, -y, -z'
'x-1/2, y, -z-1/2'
'-x-1/2, y-1/2, z'
'x, -y-1/2, z-1/2'

loop_
_atom_site_aniso_label
_atom_site_aniso_U_11
_atom_site_aniso_U_22
_atom_site_aniso_U_33
_atom_site_aniso_U_23
_atom_site_aniso_U_13
_atom_site_aniso_U_12
C1 0.035(2) 0.043(2) 0.033(2) 0.000(2) -0.0040(14) -0.014(2)
C2 0.026(2) 0.027(2) 0.036(2) 0.0012(14) -0.0005(14) -0.0050(15)
C3 0.030(2) 0.029(2) 0.034(2) -0.0012(14) -0.0031(14) -0.003(2)
C4 0.078(3) 0.073(3) 0.041(2) -0.009(2) 0.010(2) -0.030(2)
C5 0.054(2) 0.037(2) 0.044(2) -0.002(2) 0.012(2) -0.004(2)
C6 0.028(2) 0.029(2) 0.042(2) 0.0039(15) -0.0006(14) -0.006(2)
C7 0.028(2) 0.031(2) 0.0303(15) -0.0013(14) -0.0004(12) -0.004(2)
C8 0.024(2) 0.036(2) 0.042(2) -0.0078(15) 0.0003(14) -0.004(2)
C9 0.036(2) 0.038(2) 0.087(3) 0.005(2) -0.009(2) -0.001(2)
C10 0.032(2) 0.043(2) 0.088(3) -0.010(2) -0.006(2) 0.000(2)
C11 0.034(2) 0.033(2) 0.0243(14) -0.0022(13) 0.0009(13) 0.000(2)
C12 0.036(2) 0.029(2) 0.0196(13) -0.0028(13) 0.0003(13) 0.0029(15)
C13 0.035(2) 0.032(2) 0.0284(15) -0.0021(14) -0.0017(14) 0.005(2)
C14 0.036(2) 0.049(2) 0.043(2) -0.014(2) 0.003(2) 0.003(2)
C15 0.039(2) 0.055(3) 0.045(2) -0.019(2) -0.010(2) 0.012(2)
C16 0.031(2) 0.032(2) 0.0300(14) -0.0061(14) -0.0009(13) 0.003(2)
C17 0.028(2) 0.031(2) 0.0261(14) -0.0035(13) 0.0021(13) 0.005(2)
C18 0.036(2) 0.035(2) 0.0239(15) -0.0041(14) 0.0018(13) 0.002(2)
C19 0.053(2) 0.036(2) 0.038(2) -0.005(2) -0.007(2) 0.010(2)
C20 0.057(2) 0.031(2) 0.038(2) -0.005(2) -0.004(2) 0.005(2)
C21 0.024(2) 0.024(2) 0.0276(15) -0.0003(12) -0.0005(12) -0.0028(14)
C22 0.025(2) 0.026(2) 0.0252(14) 0.0022(12) -0.0013(12) -0.0020(15)
C23 0.023(2) 0.023(2) 0.0280(14) -0.0006(13) -0.0011(13) -0.0011(13)
C24 0.036(2) 0.039(2) 0.034(2) -0.0044(15) 0.0022(14) 0.004(2)
C25 0.032(2) 0.052(2) 0.032(2) -0.012(2) -0.0030(14) 0.005(2)
C26 0.032(2) 0.025(2) 0.0271(14) -0.0013(13) -0.0048(13) -0.0049(15)
C27 0.026(2) 0.022(2) 0.0245(14) -0.0032(13) -0.0022(12) -0.0002(14)
C28 0.033(2) 0.023(2) 0.0215(14) -0.0006(12) -0.0045(13) -0.0012(15)
C29 0.043(2) 0.043(2) 0.032(2) 0.007(2) -0.0029(14) -0.009(2)
C30 0.033(2) 0.034(2) 0.035(2) 0.0036(14) 0.0004(14) -0.001(2)
C31 0.049(2) 0.038(2) 0.077(2) -0.009(2) -0.011(2) 0.002(2)
N1 0.045(2) 0.047(2) 0.0346(14) 0.0025(13) -0.0072(12) -0.020(2)
N2 0.041(2) 0.037(2) 0.0382(14) 0.0065(12) -0.0044(12) -0.0110(14)
N3 0.0262(14) 0.033(2) 0.0476(15) -0.0023(13) 0.0008(12) -0.0035(14)
N4 0.0297(14) 0.030(2) 0.050(2) -0.0080(13) 0.0022(12) -0.0047(14)
N5 0.037(2) 0.033(2) 0.0280(12) -0.0085(11) 0.0022(11) 0.0045(14)
N6 0.033(2) 0.035(2) 0.0319(13) -0.0058(12) 0.0006(11) 0.0068(13)
N7 0.0326(14) 0.034(2) 0.0297(12) -0.0065(12) -0.0054(11) 0.0060(13)
N8 0.0384(15) 0.029(2) 0.0339(13) -0.0052(12) -0.0050(12) 0.0060(14)
N9 0.0237(12) 0.029(2) 0.0275(12) -0.0020(11) -0.0027(10) 0.0032(12)
N10 0.0267(14) 0.028(2) 0.0279(12) -0.0045(11) -0.0002(11) 0.0026(12)
N11 0.036(2) 0.029(2) 0.0329(13) 0.0062(11) -0.0084(11) -0.0077(12)
N12 0.0360(15) 0.027(2) 0.0329(13) 0.0021(11) -0.0077(12) -0.0081(13)
O1A 0.031(2) 0.035(2) 0.048(2) -0.0097(14) -0.0081(12) -0.0004(12)

loop_
_atom_site_label
_atom_site_type_symbol
_atom_site_fract_x
_atom_site_fract_y
_atom_site_fract_z
_atom_site_U_iso_or_equiv
_atom_site_thermal_displace_type
_atom_site_occupancy
_atom_site_calc_flag
_atom_site_refinement_flags
_atom_site_disorder_group
C1 C -0.06061(12) 0.6975(3) 0.05168(10) 0.0370(8) Uani 1 d . .
C2 C -0.05268(11) 0.7782(3) 0.09296(10) 0.0293(7) Uani 1 d . .
C3 C -0.08701(11) 0.7265(3) 0.12772(10) 0.0310(7) Uani 1 d . .
C4 C -0.03550(15) 0.7048(4) 0.00300(11) 0.0640(12) Uani 1 d . .
H4A H -0.00540(15) 0.6479(4) 0.00348(11) 0.077 Uiso 1 d R .
H4B H -0.02598(15) 0.7986(4) -0.00437(11) 0.077 Uiso 1 d R .
H4C H -0.05808(15) 0.6720(4) -0.02206(11) 0.077 Uiso 1 d R .
C5 C -0.09453(13) 0.7693(3) 0.17944(10) 0.0453(9) Uani 1 d . .
H5A H -0.12716(13) 0.7384(3) 0.19113(10) 0.054 Uiso 1 d R .
H5B H -0.09239(13) 0.8686(3) 0.18127(10) 0.054 Uiso 1 d R .
H5C H -0.06769(13) 0.7314(3) 0.19922(10) 0.054 Uiso 1 d R .
C6 C 0.03573(11) 0.8787(3) 0.11454(10) 0.0332(7) Uani 1 d . .
C7 C -0.01562(11) 0.8916(3) 0.10085(9) 0.0298(7) Uani 1 d . .
C8 C -0.02492(11) 1.0332(3) 0.09926(10) 0.0341(8) Uani 1 d . .
C9 C 0.06716(12) 0.7510(4) 0.12009(13) 0.0537(10) Uani 1 d . .
H9A H 0.09271(12) 0.7642(4) 0.14477(13) 0.064 Uiso 1 d R .
H9B H 0.08316(12) 0.7299(4) 0.08947(13) 0.064 Uiso 1 d R .
H9C H 0.04549(12) 0.6745(4) 0.12871(13) 0.064 Uiso 1 d R .
C10 C -0.07217(11) 1.1107(4) 0.08638(13) 0.0542(10) Uani 1 d . .
H10A H -0.06502(11) 1.1724(4) 0.05978(13) 0.065 Uiso 1 d R .
H10B H -0.08395(11) 1.1634(4) 0.11388(13) 0.065 Uiso 1 d R .
H10C H -0.09865(11) 1.0472(4) 0.07694(13) 0.065 Uiso 1 d R .
C11 C 0.18170(11) 0.4910(3) 0.23848(9) 0.0305(7) Uani 1 d . .
C12 C 0.14710(11) 0.5834(3) 0.25910(9) 0.0280(7) Uani 1 d . .
C13 C 0.09966(11) 0.5452(3) 0.23988(9) 0.0317(7) Uani 1 d . .
C14 C 0.23833(11) 0.4805(4) 0.24485(10) 0.0425(9) Uani 1 d . .
H14A H 0.25513(11) 0.5032(4) 0.21477(10) 0.051 Uiso 1 d R .
H14B H 0.24718(11) 0.3878(4) 0.25450(10) 0.051 Uiso 1 d R .
H14C H 0.24932(11) 0.5429(4) 0.27005(10) 0.051 Uiso 1 d R .
C15 C 0.04791(12) 0.6016(4) 0.25236(11) 0.0464(9) Uani 1 d . .
H15A H 0.02168(12) 0.5377(4) 0.24262(11) 0.056 Uiso 1 d R .
H15B H 0.04368(12) 0.6888(4) 0.23597(11) 0.056 Uiso 1 d R .
H15C H 0.04611(12) 0.6187(4) 0.28681(11) 0.056 Uiso 1 d R .
C16 C 0.18004(11) 0.6759(3) 0.34147(9) 0.0309(7) Uani 1 d . .
C17 C 0.15751(11) 0.6926(3) 0.29543(9) 0.0284(7) Uani 1 d . .
C18 C 0.14402(11) 0.8321(3) 0.29319(9) 0.0317(7) Uani 1 d . .
C19 C 0.20163(13) 0.5490(3) 0.36532(10) 0.0424(9) Uani 1 d . .
H19A H 0.18085(13) 0.4703(3) 0.35712(10) 0.051 Uiso 1 d R .
H19B H 0.20240(13) 0.5608(3) 0.40008(10) 0.051 Uiso 1 d R .
H19C H 0.23597(13) 0.5340(3) 0.35425(10) 0.051 Uiso 1 d R .
C20 C 0.12061(13) 0.9132(3) 0.25247(10) 0.0421(8) Uani 1 d . .
H20A H 0.11652(13) 0.8570(3) 0.22382(10) 0.051 Uiso 1 d R .
H20B H 0.14230(13) 0.9912(3) 0.24581(10) 0.051 Uiso 1 d R .
H20C H 0.08822(13) 0.9486(3) 0.26318(10) 0.051 Uiso 1 d R .
C21 C 0.31851(11) 0.5681(3) 0.07454(9) 0.0253(7) Uani 1 d . .
C22 C 0.26939(10) 0.6213(3) 0.07627(9) 0.0254(7) Uani 1 d . .
C23 C 0.26504(10) 0.6845(3) 0.12241(9) 0.0246(6) Uani 1 d . .
C24 C 0.34498(11) 0.4853(3) 0.03593(10) 0.0363(8) Uani 1 d . .
H24A H 0.32167(11) 0.4621(3) 0.01016(10) 0.044 Uiso 1 d R .
H24B H 0.35855(11) 0.4021(3) 0.05017(10) 0.044 Uiso 1 d R .
H24C H 0.37298(11) 0.5383(3) 0.02313(10) 0.044 Uiso 1 d R .
C25 C 0.22064(11) 0.7617(4) 0.14275(10) 0.0387(8) Uani 1 d . .
H25A H 0.19493(11) 0.7757(4) 0.11828(10) 0.046 Uiso 1 d R .
H25B H 0.23262(11) 0.8491(4) 0.15501(10) 0.046 Uiso 1 d R .
H25C H 0.20696(11) 0.7104(4) 0.16978(10) 0.046 Uiso 1 d R .
C26 C 0.23634(11) 0.6737(3) -0.00957(9) 0.0281(7) Uani 1 d . .
C27 C 0.23100(10) 0.6179(3) 0.03701(9) 0.0241(7) Uani 1 d . .
C28 C 0.18271(11) 0.5560(3) 0.03760(9) 0.0258(7) Uani 1 d . .
C29 C 0.27896(12) 0.7561(3) -0.03152(10) 0.0393(8) Uani 1 d . .
H29A H 0.30791(12) 0.7571(3) -0.01004(10) 0.047 Uiso 1 d R .
H29B H 0.26728(12) 0.8490(3) -0.03741(10) 0.047 Uiso 1 d R .
H29C H 0.28817(12) 0.7161(3) -0.06235(10) 0.047 Uiso 1 d R .
C30 C 0.15733(11) 0.4723(3) 0.07663(9) 0.0341(8) Uani 1 d . .
H30A H 0.16073(11) 0.5185(3) 0.10747(9) 0.041 Uiso 1 d R .
H30B H 0.17263(11) 0.3819(3) 0.07831(9) 0.041 Uiso 1 d R .
H30C H 0.12184(11) 0.4608(3) 0.06879(9) 0.041 Uiso 1 d R .
C31 C -0.01225(13) 0.4265(4) 0.14309(13) 0.0547(10) Uani 1 d . .
H31A H -0.02927(13) 0.3625(4) 0.16444(13) 0.066 Uiso 1 d R .
H31B H -0.03152(13) 0.4383(4) 0.11359(13) 0.066 Uiso 1 d R .
H31C H -0.00923(13) 0.5157(4) 0.15843(13) 0.066 Uiso 1 d R .
N1 N -0.09683(10) 0.6031(3) 0.06169(8) 0.0421(7) Uani 1 d . .
H1A H -0.10828(10) 0.5382(3) 0.04078(8) 0.051 Uiso 0.50 d PR .
N2 N -0.11333(9) 0.6213(3) 0.10835(8) 0.0386(7) Uani 1 d . .
H2A H -0.13775(9) 0.5717(3) 0.12348(8) 0.046 Uiso 0.50 d PR .
N3 N 0.05632(9) 1.0048(3) 0.12222(8) 0.0355(6) Uani 1 d . .
N4 N 0.01856(9) 1.0968(3) 0.11248(8) 0.0366(6) Uani 1 d . .
H4D H 0.02217(9) 1.1894(3) 0.11464(8) 0.044 Uiso 1 d R .
N5 N 0.15481(9) 0.4066(3) 0.20891(7) 0.0325(6) Uani 1 d . .
H5D H 0.16872(9) 0.3378(3) 0.19113(7) 0.039 Uiso 1 d R .
N6 N 0.10435(9) 0.4379(3) 0.20907(8) 0.0333(6) Uani 1 d . .
N7 N 0.17979(9) 0.7970(3) 0.36487(8) 0.0321(6) Uani 1 d . .
H7A H 0.19216(9) 0.8122(3) 0.39502(8) 0.038 Uiso 0.50 d PR .
N8 N 0.15761(9) 0.8935(3) 0.33550(8) 0.0338(6) Uani 1 d . .
H8A H 0.15280(9) 0.9835(3) 0.34291(8) 0.041 Uiso 0.50 d PR .
N9 N 0.34114(8) 0.5998(3) 0.11736(7) 0.0268(6) Uani 1 d . .
N10 N 0.30898(9) 0.6711(2) 0.14758(7) 0.0275(6) Uani 1 d . .
N11 N 0.19331(9) 0.6483(3) -0.03448(8) 0.0325(6) Uani 1 d . .
H11A H 0.18736(9) 0.6751(3) -0.06541(8) 0.039 Uiso 0.50 d PR .
N12 N 0.16022(9) 0.5765(3) -0.00582(7) 0.0320(6) Uani 1 d . .
H12A H 0.12881(9) 0.5476(3) -0.01444(7) 0.038 Uiso 0.50 d PR .
O1A O 0.03712(9) 0.3749(3) 0.13201(12) 0.0383(12) Uani 0.904(10) d P .
O1B O 0.0274(9) 0.3379(28) 0.1623(12) 0.044(10) Uiso 0.096(10) d P .
H1 H 0.3770 0.5813 0.1292 0.053 Uiso 1 d . .
H2 H 0.0628 0.4213 0.1577 0.053 Uiso 1 d . .

loop_
_atom_type_symbol
_atom_type_description
_atom_type_scat_dispersion_real
_atom_type_scat_dispersion_imag
_atom_type_scat_source
C C 0.0033 0.0016 'International Tables Vol C Tables 4.2.6.8 and 6.1.1.4'
H H 0.0000 0.0000 'International Tables Vol C Tables 4.2.6.8 and 6.1.1.4'
N N 0.0061 0.0033 'International Tables Vol C Tables 4.2.6.8 and 6.1.1.4'
O O 0.0106 0.0060 'International Tables Vol C Tables 4.2.6.8 and 6.1.1.4'

loop_
_geom_angle_atom_site_label_1
_geom_angle_atom_site_label_2
_geom_angle_atom_site_label_3
_geom_angle
_geom_angle_site_symmetry_1
_geom_angle_site_symmetry_3
_geom_angle_publ_flag
N1 C1 C2 108.6(2) . . ?
N1 C1 C4 121.8(3) . . ?
C2 C1 C4 129.6(3) . . ?
C1 C2 C3 105.0(3) . . ?
C1 C2 C7 129.2(3) . . ?
C3 C2 C7 125.8(2) . . ?
N2 C3 C2 109.3(2) . . ?
N2 C3 C5 121.4(3) . . ?
C2 C3 C5 129.3(3) . . ?
N3 C6 C7 110.2(3) . . ?
N3 C6 C9 120.6(3) . . ?
C7 C6 C9 129.1(3) . . ?
C8 C7 C6 105.3(3) . . ?
C8 C7 C2 127.5(3) . . ?
C6 C7 C2 127.1(3) . . ?
N4 C8 C7 107.0(3) . . ?
N4 C8 C10 122.7(3) . . ?
C7 C8 C10 130.3(3) . . ?
N5 C11 C12 106.9(3) . . ?
N5 C11 C14 123.2(3) . . ?
C12 C11 C14 129.9(3) . . ?
C11 C12 C13 104.9(2) . . ?
C11 C12 C17 127.7(3) . . ?
C13 C12 C17 127.3(3) . . ?
N6 C13 C12 111.0(3) . . ?
N6 C13 C15 120.4(3) . . ?
C12 C13 C15 128.4(3) . . ?
N7 C16 C17 109.3(3) . . ?
N7 C16 C19 120.5(2) . . ?
C17 C16 C19 130.2(3) . . ?
C18 C17 C16 104.9(2) . . ?
C18 C17 C12 127.8(3) . . ?
C16 C17 C12 127.1(3) . . ?
N8 C18 C17 108.6(3) . . ?
N8 C18 C20 121.4(3) . . ?
C17 C18 C20 130.0(3) . . ?
N9 C21 C22 107.1(2) . . ?
N9 C21 C24 122.2(2) . . ?
C22 C21 C24 130.7(2) . . ?
C21 C22 C23 105.4(2) . . ?
C21 C22 C27 126.9(2) . . ?
C23 C22 C27 127.6(2) . . ?
N10 C23 C22 110.4(2) . . ?
N10 C23 C25 121.5(2) . . ?
C22 C23 C25 128.0(2) . . ?
N11 C26 C27 108.2(2) . . ?
N11 C26 C29 121.3(2) . . ?
C27 C26 C29 130.4(2) . . ?
C26 C27 C28 105.4(2) . . ?
C26 C27 C22 126.4(2) . . ?
C28 C27 C22 128.2(2) . . ?
N12 C28 C27 108.9(2) . . ?
N12 C28 C30 121.2(2) . . ?
C27 C28 C30 129.8(2) . . ?
O1A C31 O1B 38.3(13) . . ?
C1 N1 N2 109.2(2) . . ?
C3 N2 N1 107.9(2) . . ?
C6 N3 N4 105.5(2) . . ?
C8 N4 N3 111.9(3) . . ?
C11 N5 N6 111.9(2) . . ?
C13 N6 N5 105.3(2) . . ?
C16 N7 N8 108.4(2) . . ?
C18 N8 N7 108.8(2) . . ?
C21 N9 N10 111.8(2) . . ?
C23 N10 N9 105.3(2) . . ?
C26 N11 N12 109.5(2) . . ?
C28 N12 N11 107.9(2) . . ?
O1B O1A C31 72.4(15) . . ?
O1A O1B C31 69.3(18) . . ?

loop_
_geom_bond_atom_site_label_1
_geom_bond_atom_site_label_2
_geom_bond_distance
_geom_bond_site_symmetry_2
_geom_bond_publ_flag
C1 N1 1.342(4) . ?
C1 C2 1.389(4) . ?
C1 C4 1.490(4) . ?
C2 C3 1.402(4) . ?
C2 C7 1.478(4) . ?
C3 N2 1.336(4) . ?
C3 C5 1.490(4) . ?
C6 N3 1.346(4) . ?
C6 C7 1.401(4) . ?
C6 C9 1.489(4) . ?
C7 C8 1.387(4) . ?
C8 N4 1.343(3) . ?
C8 C10 1.487(4) . ?
C11 N5 1.347(3) . ?
C11 C12 1.390(4) . ?
C11 C14 1.496(4) . ?
C12 C13 1.398(4) . ?
C12 C17 1.475(4) . ?
C13 N6 1.342(3) . ?
C13 C15 1.499(4) . ?
C16 N7 1.332(3) . ?
C16 C17 1.403(4) . ?
C16 C19 1.498(4) . ?
C17 C18 1.392(4) . ?
C18 N8 1.350(3) . ?
C18 C20 1.494(4) . ?
C21 N9 1.350(3) . ?
C21 C22 1.385(4) . ?
C21 C24 1.496(4) . ?
C22 C23 1.409(3) . ?
C22 C27 1.473(3) . ?
C23 N10 1.348(3) . ?
C23 C25 1.488(4) . ?
C26 N11 1.340(3) . ?
C26 C27 1.393(3) . ?
C26 C29 1.496(4) . ?
C27 C28 1.398(4) . ?
C28 N12 1.343(3) . ?
C28 C30 1.496(4) . ?
C31 O1A 1.418(4) . ?
C31 O1B 1.44(3) . ?
N1 N2 1.362(3) . ?
N3 N4 1.355(3) . ?
N5 N6 1.355(3) . ?
N7 N8 1.361(3) . ?
N9 N10 1.367(3) . ?
N11 N12 1.359(3) . ?
O1A O1B 0.94(3) . ?
